data_4073569
loop_
_publ_author_name
'De Waele, Philip'
'Jazdzewski, Brian A.'
'Klosin, Jerzy'
'Murray, Rex E.'
'Theriault, Curt N.'
'Vosejpka, Paul C.'
'Petersen, Jeffrey L.'

_publ_section_title
;
 Synthesis of Hafnium and Zirconium Imino&#x2212;Amido Complexes from
 Bis-imine Ligands. A New Family of Olefin Polymerization Catalysts
;
_journal_issue 16
_journal_name_full Organometallics
_journal_page_first 3896
_journal_paper_doi 10.1021/om7004723
_journal_volume 26
_journal_year 2007
_chemical_formula_sum 'C56 H68 Hf N2'
_chemical_formula_weight 947.61
_chemical_name_systematic
; 
 ? 
;
_space_group_IT_number 2
_symmetry_cell_setting triclinic
_symmetry_space_group_name_Hall '-P 1'
_symmetry_space_group_name_H-M 'P -1'
_atom_sites_solution_hydrogens geom
_atom_sites_solution_primary direct
_atom_sites_solution_secondary difmap
_audit_creation_method SHELXL-97
_cell_angle_alpha 83.6270(10)
_cell_angle_beta 80.7360(10)
_cell_angle_gamma 83.7030(10)
_cell_formula_units_Z 4
_cell_length_a 13.3729(8)
_cell_length_b 17.9756(10)
_cell_length_c 20.4188(12)
_cell_measurement_reflns_used 6772
_cell_measurement_temperature 223(2)
_cell_measurement_theta_max 27.50
_cell_measurement_theta_min 2.27
_cell_volume 4793.3(5)
_computing_structure_refinement 'SHELXL-97 (Sheldrick, 1997)'
_computing_structure_solution 'SHELXS-97 (Sheldrick, 1990)'
_diffrn_ambient_temperature 223(2)
_diffrn_measured_fraction_theta_full 0.951
_diffrn_measured_fraction_theta_max 0.951
_diffrn_radiation_monochromator graphite
_diffrn_radiation_source 'fine-focus sealed tube'
_diffrn_radiation_type MoK\a
_diffrn_radiation_wavelength 0.71073
_diffrn_reflns_av_R_equivalents 0.0418
_diffrn_reflns_av_sigmaI/netI 0.0836
_diffrn_reflns_limit_h_max 16
_diffrn_reflns_limit_h_min -17
_diffrn_reflns_limit_k_max 23
_diffrn_reflns_limit_k_min -23
_diffrn_reflns_limit_l_max 26
_diffrn_reflns_limit_l_min -26
_diffrn_reflns_number 33659
_diffrn_reflns_theta_full 27.58
_diffrn_reflns_theta_max 27.58
_diffrn_reflns_theta_min 1.14
_exptl_absorpt_coefficient_mu 2.214
_exptl_absorpt_correction_type empirical
_exptl_absorpt_process_details SADABS
_exptl_crystal_colour 'light yellow'
_exptl_crystal_density_diffrn 1.313
_exptl_crystal_density_method 'not measured'
_exptl_crystal_description parallelepiped
_exptl_crystal_F_000 1960
_exptl_crystal_size_max 0.48
_exptl_crystal_size_mid 0.14
_exptl_crystal_size_min 0.10
_refine_diff_density_max 0.801
_refine_diff_density_min -0.531
_refine_diff_density_rms 0.110
_refine_ls_extinction_method none
_refine_ls_goodness_of_fit_ref 0.979
_refine_ls_hydrogen_treatment riding
_refine_ls_matrix_type full
_refine_ls_number_parameters 1083
_refine_ls_number_reflns 21139
_refine_ls_number_restraints 0
_refine_ls_restrained_S_all 0.979
_refine_ls_R_factor_all 0.0595
_refine_ls_R_factor_gt 0.0396
_refine_ls_shift/su_max 0.001
_refine_ls_shift/su_mean 0.000
_refine_ls_structure_factor_coef Fsqd
_refine_ls_weighting_details 'calc w=1/[\s^2^(Fo^2^)+(0.0285P)^2^+0.0000P] where P=(Fo^2^+2Fc^2^)/3'
_refine_ls_weighting_scheme calc
_refine_ls_wR_factor_gt 0.0910
_refine_ls_wR_factor_ref 0.0988
_reflns_number_gt 15728
_reflns_number_total 21139
_reflns_threshold_expression >2sigma(I)
_cod_data_source_file om7004723-file002.cif
_cod_data_source_block 5
_cod_original_sg_symbol_H-M P(-1)
_cod_database_code 4073569

loop_
_symmetry_equiv_pos_as_xyz
'x, y, z'
'-x, -y, -z'

loop_
_atom_site_label
_atom_site_type_symbol
_atom_site_fract_x
_atom_site_fract_y
_atom_site_fract_z
_atom_site_U_iso_or_equiv
_atom_site_adp_type
_atom_site_occupancy
_atom_site_symmetry_multiplicity
_atom_site_calc_flag
_atom_site_refinement_flags
Hf Hf 0.338020(11) 0.463738(8) 0.736697(8) 0.02990(5) Uani 1 1 d .
Hf' Hf 0.104828(11) 0.003466(7) 0.252358(8) 0.02937(5) Uani 1 1 d .
N1 N 0.4252(2) 0.44292(15) 0.81298(16) 0.0289(7) Uani 1 1 d .
N2 N 0.4386(2) 0.34389(16) 0.72634(17) 0.0323(7) Uani 1 1 d .
N1' N 0.1629(2) 0.09623(15) 0.19541(16) 0.0276(7) Uani 1 1 d .
N2' N -0.0245(2) 0.10953(16) 0.26003(16) 0.0294(7) Uani 1 1 d .
C1 C 0.5233(3) 0.39297(18) 0.8059(2) 0.0288(8) Uani 1 1 d .
C2 C 0.5125(3) 0.33369(19) 0.7600(2) 0.0322(9) Uani 1 1 d .
C3 C 0.6080(3) 0.4439(2) 0.7705(2) 0.0377(10) Uani 1 1 d .
H3A H 0.5850 0.4675 0.7292 0.045 Uiso 1 1 calc R
H3B H 0.6075 0.4844 0.7989 0.045 Uiso 1 1 calc R
C4 C 0.5531(3) 0.3553(2) 0.8718(2) 0.0403(10) Uani 1 1 d .
H4A H 0.5037 0.3206 0.8919 0.060 Uiso 1 1 calc R
H4B H 0.5544 0.3934 0.9017 0.060 Uiso 1 1 calc R
H4C H 0.6200 0.3282 0.8635 0.060 Uiso 1 1 calc R
C5 C 0.5907(3) 0.2662(2) 0.7553(2) 0.0455(11) Uani 1 1 d .
H5A H 0.5774 0.2359 0.7217 0.068 Uiso 1 1 calc R
H5B H 0.5865 0.2364 0.7981 0.068 Uiso 1 1 calc R
H5C H 0.6582 0.2831 0.7430 0.068 Uiso 1 1 calc R
C6 C 0.3953(3) 0.47407(19) 0.87697(19) 0.0297(8) Uani 1 1 d .
C7 C 0.4227(3) 0.5443(2) 0.8889(2) 0.0355(9) Uani 1 1 d .
C8 C 0.3956(3) 0.5680(3) 0.9532(2) 0.0477(11) Uani 1 1 d .
H8 H 0.4154 0.6140 0.9619 0.057 Uiso 1 1 calc R
C9 C 0.3409(4) 0.5256(3) 1.0034(2) 0.0536(12) Uani 1 1 d .
H9 H 0.3237 0.5424 1.0461 0.064 Uiso 1 1 calc R
C10 C 0.3114(3) 0.4582(3) 0.9908(2) 0.0476(11) Uani 1 1 d .
H10 H 0.2729 0.4297 1.0253 0.057 Uiso 1 1 calc R
C11 C 0.3369(3) 0.4313(2) 0.9287(2) 0.0377(9) Uani 1 1 d .
C12 C 0.4768(3) 0.5999(2) 0.8359(2) 0.0385(10) Uani 1 1 d .
H12 H 0.4853 0.5789 0.7923 0.046 Uiso 1 1 calc R
C13 C 0.5809(3) 0.6128(2) 0.8499(3) 0.0513(12) Uani 1 1 d .
H13A H 0.5742 0.6336 0.8924 0.077 Uiso 1 1 calc R
H13B H 0.6121 0.6478 0.8149 0.077 Uiso 1 1 calc R
H13C H 0.6233 0.5655 0.8513 0.077 Uiso 1 1 calc R
C14 C 0.4145(4) 0.6774(2) 0.8300(3) 0.0513(12) Uani 1 1 d .
H14A H 0.4461 0.7084 0.7920 0.077 Uiso 1 1 calc R
H14B H 0.4127 0.7018 0.8703 0.077 Uiso 1 1 calc R
H14C H 0.3457 0.6707 0.8240 0.077 Uiso 1 1 calc R
C15 C 0.2980(3) 0.3583(2) 0.9174(2) 0.0427(10) Uani 1 1 d .
H15 H 0.3427 0.3377 0.8788 0.051 Uiso 1 1 calc R
C16 C 0.2997(5) 0.2983(3) 0.9773(3) 0.0709(16) Uani 1 1 d .
H16A H 0.2512 0.3150 1.0147 0.106 Uiso 1 1 calc R
H16B H 0.3674 0.2909 0.9897 0.106 Uiso 1 1 calc R
H16C H 0.2817 0.2513 0.9654 0.106 Uiso 1 1 calc R
C17 C 0.1887(3) 0.3728(3) 0.8998(3) 0.0519(12) Uani 1 1 d .
H17A H 0.1888 0.4066 0.8594 0.078 Uiso 1 1 calc R
H17B H 0.1439 0.3953 0.9361 0.078 Uiso 1 1 calc R
H17C H 0.1649 0.3255 0.8931 0.078 Uiso 1 1 calc R
C18 C 0.4232(3) 0.2893(2) 0.6822(2) 0.0388(10) Uani 1 1 d .
C19 C 0.4734(4) 0.2926(2) 0.6161(3) 0.0486(12) Uani 1 1 d .
C20 C 0.4463(4) 0.2446(3) 0.5730(3) 0.0649(16) Uani 1 1 d .
H20 H 0.4770 0.2472 0.5281 0.078 Uiso 1 1 calc R
C21 C 0.3759(4) 0.1942(3) 0.5959(4) 0.0770(19) Uani 1 1 d .
H21 H 0.3583 0.1628 0.5665 0.092 Uiso 1 1 calc R
C22 C 0.3311(4) 0.1891(3) 0.6612(3) 0.0664(16) Uani 1 1 d .
H22 H 0.2847 0.1530 0.6761 0.080 Uiso 1 1 calc R
C23 C 0.3524(3) 0.2364(2) 0.7067(3) 0.0464(12) Uani 1 1 d .
C24 C 0.5559(4) 0.3443(3) 0.5890(3) 0.0538(12) Uani 1 1 d .
H24 H 0.5624 0.3763 0.6243 0.065 Uiso 1 1 calc R
C25 C 0.6593(4) 0.2986(3) 0.5708(3) 0.0779(18) Uani 1 1 d .
H25A H 0.7111 0.3327 0.5541 0.117 Uiso 1 1 calc R
H25B H 0.6543 0.2662 0.5366 0.117 Uiso 1 1 calc R
H25C H 0.6777 0.2680 0.6100 0.117 Uiso 1 1 calc R
C26 C 0.5303(5) 0.3960(3) 0.5275(3) 0.083(2) Uani 1 1 d .
H26A H 0.4621 0.4207 0.5373 0.125 Uiso 1 1 calc R
H26B H 0.5340 0.3664 0.4902 0.125 Uiso 1 1 calc R
H26C H 0.5786 0.4336 0.5163 0.125 Uiso 1 1 calc R
C27 C 0.3030(3) 0.2278(2) 0.7790(3) 0.0499(12) Uani 1 1 d .
H27 H 0.3020 0.2767 0.7972 0.060 Uiso 1 1 calc R
C28 C 0.3660(4) 0.1690(3) 0.8199(3) 0.0783(18) Uani 1 1 d .
H28A H 0.4351 0.1829 0.8153 0.117 Uiso 1 1 calc R
H28B H 0.3670 0.1201 0.8039 0.117 Uiso 1 1 calc R
H28C H 0.3358 0.1669 0.8665 0.117 Uiso 1 1 calc R
C29 C 0.1925(4) 0.2068(3) 0.7891(3) 0.0661(16) Uani 1 1 d .
H29A H 0.1921 0.1559 0.7777 0.099 Uiso 1 1 calc R
H29B H 0.1534 0.2413 0.7607 0.099 Uiso 1 1 calc R
H29C H 0.1625 0.2100 0.8354 0.099 Uiso 1 1 calc R
C30 C 0.2322(3) 0.5610(2) 0.7724(2) 0.0393(10) Uani 1 1 d .
H30A H 0.2767 0.5953 0.7846 0.047 Uiso 1 1 calc R
H30B H 0.2071 0.5859 0.7322 0.047 Uiso 1 1 calc R
C31 C 0.4231(4) 0.5240(2) 0.6463(2) 0.0443(11) Uani 1 1 d .
H31A H 0.4822 0.4896 0.6311 0.053 Uiso 1 1 calc R
H31B H 0.3791 0.5292 0.6118 0.053 Uiso 1 1 calc R
C32 C 0.2053(3) 0.4083(2) 0.7106(2) 0.0421(10) Uani 1 1 d .
H32A H 0.2181 0.3535 0.7168 0.050 Uiso 1 1 calc R
H32B H 0.1421 0.4236 0.7394 0.050 Uiso 1 1 calc R
C33 C 0.7189(3) 0.4144(2) 0.7518(2) 0.0378(10) Uani 1 1 d .
C34 C 0.7600(3) 0.4066(2) 0.6863(2) 0.0456(11) Uani 1 1 d .
H34 H 0.7167 0.4148 0.6537 0.055 Uiso 1 1 calc R
C35 C 0.8625(4) 0.3872(2) 0.6667(3) 0.0566(13) Uani 1 1 d .
H35 H 0.8883 0.3829 0.6216 0.068 Uiso 1 1 calc R
C36 C 0.9266(4) 0.3742(2) 0.7142(3) 0.0593(15) Uani 1 1 d .
H36 H 0.9963 0.3601 0.7018 0.071 Uiso 1 1 calc R
C37 C 0.8877(4) 0.3820(2) 0.7794(3) 0.0572(14) Uani 1 1 d .
H37 H 0.9312 0.3734 0.8118 0.069 Uiso 1 1 calc R
C38 C 0.7844(3) 0.4025(2) 0.7986(3) 0.0460(11) Uani 1 1 d .
H38 H 0.7592 0.4082 0.8436 0.055 Uiso 1 1 calc R
C39 C 0.1411(3) 0.5644(2) 0.8254(2) 0.0368(10) Uani 1 1 d .
C40 C 0.1481(4) 0.5833(3) 0.8890(2) 0.0514(12) Uani 1 1 d .
H40 H 0.2102 0.5962 0.8982 0.062 Uiso 1 1 calc R
C41 C 0.0642(4) 0.5830(3) 0.9386(3) 0.0676(16) Uani 1 1 d .
H41 H 0.0707 0.5947 0.9813 0.081 Uiso 1 1 calc R
C42 C -0.0276(4) 0.5659(3) 0.9266(3) 0.0660(15) Uani 1 1 d .
H42 H -0.0840 0.5660 0.9607 0.079 Uiso 1 1 calc R
C43 C -0.0369(4) 0.5486(3) 0.8642(3) 0.0575(14) Uani 1 1 d .
H43 H -0.1001 0.5370 0.8555 0.069 Uiso 1 1 calc R
C44 C 0.0459(3) 0.5481(2) 0.8143(2) 0.0440(11) Uani 1 1 d .
H44 H 0.0381 0.5364 0.7718 0.053 Uiso 1 1 calc R
C45 C 0.4614(3) 0.5985(2) 0.6454(2) 0.0397(10) Uani 1 1 d .
C46 C 0.5643(4) 0.6073(3) 0.6433(3) 0.0592(14) Uani 1 1 d .
H46 H 0.6115 0.5645 0.6437 0.071 Uiso 1 1 calc R
C47 C 0.5984(6) 0.6781(4) 0.6405(3) 0.092(2) Uani 1 1 d .
H47 H 0.6679 0.6829 0.6396 0.111 Uiso 1 1 calc R
C48 C 0.5299(9) 0.7411(4) 0.6391(4) 0.123(4) Uani 1 1 d .
H48 H 0.5525 0.7893 0.6363 0.147 Uiso 1 1 calc R
C49 C 0.4315(8) 0.7332(3) 0.6419(4) 0.116(3) Uani 1 1 d .
H49 H 0.3851 0.7764 0.6414 0.139 Uiso 1 1 calc R
C50 C 0.3954(5) 0.6639(3) 0.6455(3) 0.0662(16) Uani 1 1 d .
H50 H 0.3251 0.6606 0.6482 0.079 Uiso 1 1 calc R
C51 C 0.1969(3) 0.4334(2) 0.6399(2) 0.0423(10) Uani 1 1 d .
C52 C 0.2345(4) 0.3879(3) 0.5895(3) 0.0707(17) Uani 1 1 d .
H52 H 0.2606 0.3383 0.6009 0.085 Uiso 1 1 calc R
C53 C 0.2349(5) 0.4131(4) 0.5228(3) 0.096(2) Uani 1 1 d .
H53 H 0.2623 0.3809 0.4898 0.115 Uiso 1 1 calc R
C54 C 0.1957(5) 0.4845(4) 0.5047(3) 0.093(2) Uani 1 1 d .
H54 H 0.1976 0.5019 0.4595 0.111 Uiso 1 1 calc R
C55 C 0.1539(5) 0.5302(4) 0.5528(3) 0.0786(18) Uani 1 1 d .
H55 H 0.1240 0.5785 0.5406 0.094 Uiso 1 1 calc R
C56 C 0.1548(4) 0.5064(3) 0.6196(3) 0.0558(13) Uani 1 1 d .
H56 H 0.1270 0.5392 0.6520 0.067 Uiso 1 1 calc R
C1' C 0.1220(3) 0.17508(18) 0.2105(2) 0.0296(8) Uani 1 1 d .
C2' C 0.0087(3) 0.17358(19) 0.2398(2) 0.0305(8) Uani 1 1 d .
C3' C 0.1806(3) 0.1968(2) 0.2650(2) 0.0360(9) Uani 1 1 d .
H3'A H 0.1758 0.1561 0.3012 0.043 Uiso 1 1 calc R
H3'B H 0.2525 0.1960 0.2453 0.043 Uiso 1 1 calc R
C4' C 0.1360(3) 0.2330(2) 0.1487(2) 0.0382(10) Uani 1 1 d .
H4'A H 0.2072 0.2307 0.1292 0.057 Uiso 1 1 calc R
H4'B H 0.1137 0.2831 0.1619 0.057 Uiso 1 1 calc R
H4'C H 0.0958 0.2216 0.1162 0.057 Uiso 1 1 calc R
C5' C -0.0557(3) 0.2474(2) 0.2438(2) 0.0436(11) Uani 1 1 d .
H5'A H -0.1248 0.2384 0.2635 0.065 Uiso 1 1 calc R
H5'B H -0.0558 0.2729 0.1993 0.065 Uiso 1 1 calc R
H5'C H -0.0281 0.2786 0.2711 0.065 Uiso 1 1 calc R
C6' C 0.2407(3) 0.08900(18) 0.1375(2) 0.0308(8) Uani 1 1 d .
C7' C 0.3461(3) 0.08293(19) 0.1425(2) 0.0350(9) Uani 1 1 d .
C8' C 0.4157(3) 0.0783(2) 0.0843(2) 0.0467(11) Uani 1 1 d .
H8' H 0.4855 0.0759 0.0871 0.056 Uiso 1 1 calc R
C9' C 0.3867(4) 0.0772(2) 0.0227(3) 0.0525(12) Uani 1 1 d .
H9' H 0.4355 0.0743 -0.0158 0.063 Uiso 1 1 calc R
C10' C 0.2834(3) 0.0804(2) 0.0188(2) 0.0453(11) Uani 1 1 d .
H10' H 0.2628 0.0784 -0.0228 0.054 Uiso 1 1 calc R
C11' C 0.2104(3) 0.0864(2) 0.0746(2) 0.0358(9) Uani 1 1 d .
C12' C 0.3887(3) 0.0806(2) 0.2073(2) 0.0370(9) Uani 1 1 d .
H12' H 0.3314 0.0805 0.2447 0.044 Uiso 1 1 calc R
C13' C 0.4462(3) 0.1493(2) 0.2084(3) 0.0557(13) Uani 1 1 d .
H13D H 0.5075 0.1466 0.1757 0.084 Uiso 1 1 calc R
H13E H 0.4643 0.1502 0.2524 0.084 Uiso 1 1 calc R
H13F H 0.4033 0.1946 0.1976 0.084 Uiso 1 1 calc R
C14' C 0.4616(3) 0.0097(2) 0.2183(3) 0.0505(12) Uani 1 1 d .
H14D H 0.4290 -0.0343 0.2126 0.076 Uiso 1 1 calc R
H14E H 0.4786 0.0058 0.2631 0.076 Uiso 1 1 calc R
H14F H 0.5232 0.0128 0.1861 0.076 Uiso 1 1 calc R
C15' C 0.0991(3) 0.0858(2) 0.0671(2) 0.0369(9) Uani 1 1 d .
H15' H 0.0577 0.1073 0.1065 0.044 Uiso 1 1 calc R
C16' C 0.0694(4) 0.1333(2) 0.0053(2) 0.0540(12) Uani 1 1 d .
H16D H 0.0905 0.1834 0.0040 0.081 Uiso 1 1 calc R
H16E H -0.0039 0.1364 0.0069 0.081 Uiso 1 1 calc R
H16F H 0.1025 0.1102 -0.0343 0.081 Uiso 1 1 calc R
C17' C 0.0742(3) 0.0038(2) 0.0689(2) 0.0450(11) Uani 1 1 d .
H17D H 0.1146 -0.0193 0.0313 0.067 Uiso 1 1 calc R
H17E H 0.0025 0.0031 0.0665 0.067 Uiso 1 1 calc R
H17F H 0.0898 -0.0240 0.1101 0.067 Uiso 1 1 calc R
C18' C -0.1308(3) 0.10482(19) 0.2882(2) 0.0339(9) Uani 1 1 d .
C19' C -0.1641(3) 0.1118(2) 0.3557(2) 0.0384(10) Uani 1 1 d .
C20' C -0.2639(3) 0.0958(2) 0.3820(3) 0.0501(12) Uani 1 1 d .
H20' H -0.2871 0.0990 0.4277 0.060 Uiso 1 1 calc R
C21' C -0.3281(3) 0.0756(3) 0.3426(3) 0.0565(14) Uani 1 1 d .
H21' H -0.3938 0.0635 0.3615 0.068 Uiso 1 1 calc R
C22' C -0.2960(3) 0.0730(2) 0.2748(3) 0.0511(12) Uani 1 1 d .
H22' H -0.3418 0.0613 0.2479 0.061 Uiso 1 1 calc R
C23' C -0.1976(3) 0.0872(2) 0.2455(2) 0.0387(10) Uani 1 1 d .
C24' C -0.0996(3) 0.1364(2) 0.4027(2) 0.0453(11) Uani 1 1 d .
H24' H -0.0306 0.1417 0.3777 0.054 Uiso 1 1 calc R
C25' C -0.1420(4) 0.2137(3) 0.4266(3) 0.0646(15) Uani 1 1 d .
H25D H -0.2061 0.2088 0.4561 0.097 Uiso 1 1 calc R
H25E H -0.1530 0.2491 0.3884 0.097 Uiso 1 1 calc R
H25F H -0.0937 0.2317 0.4504 0.097 Uiso 1 1 calc R
C26' C -0.0892(4) 0.0791(3) 0.4635(3) 0.0617(14) Uani 1 1 d .
H26D H -0.1556 0.0742 0.4899 0.093 Uiso 1 1 calc R
H26E H -0.0442 0.0961 0.4903 0.093 Uiso 1 1 calc R
H26F H -0.0611 0.0307 0.4484 0.093 Uiso 1 1 calc R
C27' C -0.1679(3) 0.0879(2) 0.1709(2) 0.0427(10) Uani 1 1 d .
H27' H -0.0933 0.0754 0.1620 0.051 Uiso 1 1 calc R
C28' C -0.1912(5) 0.1667(3) 0.1355(3) 0.0748(18) Uani 1 1 d .
H28D H -0.2643 0.1789 0.1397 0.112 Uiso 1 1 calc R
H28E H -0.1625 0.1674 0.0887 0.112 Uiso 1 1 calc R
H28F H -0.1613 0.2035 0.1558 0.112 Uiso 1 1 calc R
C29' C -0.2165(4) 0.0314(3) 0.1385(3) 0.0630(14) Uani 1 1 d .
H29D H -0.1997 -0.0190 0.1587 0.094 Uiso 1 1 calc R
H29E H -0.1911 0.0343 0.0912 0.094 Uiso 1 1 calc R
H29F H -0.2898 0.0428 0.1452 0.094 Uiso 1 1 calc R
C30' C 0.2205(3) -0.0891(2) 0.2171(2) 0.0413(10) Uani 1 1 d .
H30C H 0.2858 -0.0703 0.2194 0.050 Uiso 1 1 calc R
H30D H 0.2122 -0.1297 0.2532 0.050 Uiso 1 1 calc R
C31' C 0.1330(3) -0.0005(2) 0.3577(2) 0.0424(10) Uani 1 1 d .
H31C H 0.0944 0.0443 0.3755 0.051 Uiso 1 1 calc R
H31D H 0.1000 -0.0437 0.3817 0.051 Uiso 1 1 calc R
C32' C -0.0222(3) -0.0686(2) 0.2462(2) 0.0442(11) Uani 1 1 d .
H32C H -0.0823 -0.0368 0.2345 0.053 Uiso 1 1 calc R
H32D H -0.0001 -0.1036 0.2120 0.053 Uiso 1 1 calc R
C33' C 0.1532(3) 0.2701(2) 0.2973(2) 0.0336(9) Uani 1 1 d .
C34' C 0.1081(3) 0.2697(2) 0.3632(2) 0.0446(11) Uani 1 1 d .
H34' H 0.0926 0.2238 0.3875 0.053 Uiso 1 1 calc R
C35' C 0.0853(4) 0.3354(2) 0.3939(3) 0.0570(13) Uani 1 1 d .
H35' H 0.0563 0.3339 0.4391 0.068 Uiso 1 1 calc R
C36' C 0.1051(4) 0.4031(2) 0.3585(3) 0.0565(14) Uani 1 1 d .
H36' H 0.0868 0.4480 0.3789 0.068 Uiso 1 1 calc R
C37' C 0.1504(4) 0.4052(2) 0.2949(3) 0.0533(13) Uani 1 1 d .
H37' H 0.1662 0.4515 0.2715 0.064 Uiso 1 1 calc R
C38' C 0.1743(3) 0.3394(2) 0.2629(2) 0.0429(10) Uani 1 1 d .
H38' H 0.2048 0.3418 0.2180 0.051 Uiso 1 1 calc R
C39' C 0.2408(3) -0.1290(2) 0.1555(2) 0.0380(10) Uani 1 1 d .
C40' C 0.3143(4) -0.1088(3) 0.1026(3) 0.0575(13) Uani 1 1 d .
H40' H 0.3539 -0.0697 0.1058 0.069 Uiso 1 1 calc R
C41' C 0.3303(5) -0.1451(3) 0.0452(3) 0.0680(16) Uani 1 1 d .
H41' H 0.3803 -0.1296 0.0100 0.082 Uiso 1 1 calc R
C42' C 0.2763(5) -0.2026(3) 0.0378(3) 0.0662(16) Uani 1 1 d .
H42' H 0.2885 -0.2271 -0.0014 0.079 Uiso 1 1 calc R
C43' C 0.2033(4) -0.2235(3) 0.0897(3) 0.0596(14) Uani 1 1 d .
H43' H 0.1647 -0.2630 0.0855 0.071 Uiso 1 1 calc R
C44' C 0.1845(4) -0.1885(2) 0.1481(3) 0.0479(12) Uani 1 1 d .
H44' H 0.1341 -0.2045 0.1828 0.058 Uiso 1 1 calc R
C45' C 0.2333(3) -0.0049(2) 0.3792(2) 0.0412(10) Uani 1 1 d .
C46' C 0.2729(5) 0.0549(3) 0.4007(3) 0.0736(17) Uani 1 1 d .
H46' H 0.2349 0.1020 0.4018 0.088 Uiso 1 1 calc R
C47' C 0.3738(5) 0.0448(4) 0.4218(3) 0.0783(18) Uani 1 1 d .
H47' H 0.4016 0.0846 0.4365 0.094 Uiso 1 1 calc R
C48' C 0.4252(5) -0.0243(4) 0.4191(4) 0.087(2) Uani 1 1 d .
H48' H 0.4905 -0.0314 0.4315 0.104 Uiso 1 1 calc R
C49' C 0.3876(5) -0.0837(4) 0.3993(4) 0.100(2) Uani 1 1 d .
H49' H 0.4250 -0.1311 0.3993 0.120 Uiso 1 1 calc R
C50' C 0.2939(4) -0.0729(3) 0.3794(3) 0.0686(16) Uani 1 1 d .
H50' H 0.2688 -0.1141 0.3648 0.082 Uiso 1 1 calc R
C51' C -0.0466(3) -0.1105(2) 0.3123(2) 0.0424(10) Uani 1 1 d .
C52' C -0.1220(3) -0.0829(2) 0.3614(3) 0.0502(12) Uani 1 1 d .
H52' H -0.1614 -0.0380 0.3506 0.060 Uiso 1 1 calc R
C53' C -0.1417(4) -0.1176(3) 0.4241(3) 0.0645(14) Uani 1 1 d .
H53' H -0.1934 -0.0964 0.4553 0.077 Uiso 1 1 calc R
C54' C -0.0871(5) -0.1829(3) 0.4419(3) 0.0773(18) Uani 1 1 d .
H54' H -0.1004 -0.2072 0.4851 0.093 Uiso 1 1 calc R
C55' C -0.0122(5) -0.2125(3) 0.3955(3) 0.0783(19) Uani 1 1 d .
H55' H 0.0259 -0.2577 0.4073 0.094 Uiso 1 1 calc R
C56' C 0.0089(4) -0.1777(2) 0.3317(3) 0.0592(14) Uani 1 1 d .
H56' H 0.0610 -0.1994 0.3010 0.071 Uiso 1 1 calc R

loop_
_atom_site_aniso_label
_atom_site_aniso_U_11
_atom_site_aniso_U_22
_atom_site_aniso_U_33
_atom_site_aniso_U_23
_atom_site_aniso_U_13
_atom_site_aniso_U_12
Hf 0.02782(9) 0.03420(9) 0.02764(10) -0.00241(7) -0.00470(7) -0.00254(6)
Hf' 0.02709(9) 0.02696(8) 0.03359(10) 0.00074(7) -0.00403(7) -0.00488(6)
N1 0.0256(16) 0.0334(15) 0.0282(18) -0.0041(13) -0.0051(14) -0.0024(12)
N2 0.0319(18) 0.0314(15) 0.0333(19) -0.0058(14) -0.0016(15) -0.0046(12)
N1' 0.0278(16) 0.0261(14) 0.0298(18) -0.0041(13) -0.0037(14) -0.0064(11)
N2' 0.0212(15) 0.0346(15) 0.0328(19) -0.0023(14) -0.0052(14) -0.0039(12)
C1 0.0258(19) 0.0300(17) 0.032(2) -0.0023(16) -0.0070(17) -0.0037(13)
C2 0.026(2) 0.0318(18) 0.038(2) 0.0003(17) -0.0052(18) -0.0031(14)
C3 0.032(2) 0.0347(19) 0.045(3) -0.0024(18) -0.0016(19) -0.0034(15)
C4 0.038(2) 0.048(2) 0.034(2) 0.0040(19) -0.0080(19) -0.0060(17)
C5 0.041(2) 0.035(2) 0.060(3) -0.003(2) -0.012(2) 0.0037(17)
C6 0.027(2) 0.0355(18) 0.027(2) -0.0026(16) -0.0034(16) -0.0036(14)
C7 0.033(2) 0.040(2) 0.035(2) -0.0049(18) -0.0095(18) -0.0046(16)
C8 0.051(3) 0.058(3) 0.039(3) -0.021(2) -0.010(2) -0.007(2)
C9 0.054(3) 0.081(3) 0.028(2) -0.017(2) 0.000(2) -0.015(2)
C10 0.048(3) 0.069(3) 0.024(2) -0.004(2) 0.003(2) -0.011(2)
C11 0.031(2) 0.046(2) 0.036(2) 0.0023(19) -0.0079(19) -0.0069(16)
C12 0.042(2) 0.038(2) 0.037(2) -0.0053(18) -0.002(2) -0.0104(16)
C13 0.047(3) 0.051(2) 0.059(3) -0.008(2) -0.007(2) -0.0163(19)
C14 0.056(3) 0.037(2) 0.063(3) -0.008(2) -0.012(3) -0.0068(19)
C15 0.042(2) 0.045(2) 0.039(3) 0.005(2) 0.003(2) -0.0168(18)
C16 0.090(4) 0.057(3) 0.063(4) 0.022(3) -0.011(3) -0.023(3)
C17 0.046(3) 0.057(3) 0.055(3) -0.011(2) 0.000(2) -0.017(2)
C18 0.039(2) 0.037(2) 0.043(3) -0.0122(19) -0.011(2) -0.0010(17)
C19 0.049(3) 0.047(2) 0.052(3) -0.019(2) -0.007(2) -0.001(2)
C20 0.060(3) 0.078(3) 0.063(4) -0.039(3) -0.015(3) 0.007(3)
C21 0.057(4) 0.084(4) 0.103(5) -0.064(4) -0.018(4) -0.001(3)
C22 0.054(3) 0.051(3) 0.103(5) -0.036(3) -0.016(3) -0.007(2)
C23 0.042(3) 0.037(2) 0.067(3) -0.019(2) -0.018(2) -0.0022(17)
C24 0.065(3) 0.054(3) 0.043(3) -0.018(2) 0.000(3) -0.006(2)
C25 0.069(4) 0.078(4) 0.084(5) -0.038(3) 0.022(3) -0.013(3)
C26 0.134(6) 0.079(4) 0.037(3) -0.013(3) -0.007(4) -0.012(4)
C27 0.046(3) 0.042(2) 0.064(3) -0.007(2) -0.012(3) -0.0131(19)
C28 0.068(4) 0.073(3) 0.091(5) 0.021(3) -0.020(4) -0.012(3)
C29 0.052(3) 0.053(3) 0.096(5) -0.001(3) -0.010(3) -0.027(2)
C30 0.035(2) 0.045(2) 0.038(3) -0.0099(19) -0.005(2) -0.0020(17)
C31 0.052(3) 0.047(2) 0.033(2) -0.006(2) -0.003(2) -0.0038(19)
C32 0.031(2) 0.047(2) 0.051(3) -0.013(2) -0.013(2) 0.0003(17)
C33 0.029(2) 0.0294(18) 0.053(3) -0.0002(18) -0.002(2) -0.0058(14)
C34 0.037(2) 0.046(2) 0.052(3) -0.006(2) -0.003(2) -0.0019(18)
C35 0.040(3) 0.056(3) 0.071(4) -0.021(3) 0.009(3) -0.001(2)
C36 0.030(2) 0.047(2) 0.096(5) -0.005(3) 0.007(3) -0.0029(18)
C37 0.039(3) 0.052(3) 0.081(4) 0.006(3) -0.016(3) -0.009(2)
C38 0.039(2) 0.051(2) 0.050(3) -0.001(2) -0.007(2) -0.0122(18)
C39 0.038(2) 0.0346(19) 0.035(2) -0.0033(17) -0.0029(19) 0.0062(16)
C40 0.044(3) 0.071(3) 0.041(3) -0.015(2) -0.006(2) 0.002(2)
C41 0.063(4) 0.099(4) 0.039(3) -0.018(3) 0.002(3) 0.004(3)
C42 0.042(3) 0.105(4) 0.047(3) -0.016(3) 0.006(3) -0.001(3)
C43 0.031(2) 0.072(3) 0.064(4) 0.000(3) 0.000(2) 0.002(2)
C44 0.042(3) 0.046(2) 0.042(3) -0.006(2) -0.004(2) 0.0026(18)
C45 0.045(3) 0.040(2) 0.029(2) 0.0063(18) -0.0013(19) -0.0026(17)
C46 0.052(3) 0.067(3) 0.059(3) 0.019(3) -0.019(3) -0.020(2)
C47 0.121(6) 0.117(5) 0.053(4) 0.031(4) -0.034(4) -0.082(5)
C48 0.250(12) 0.068(4) 0.061(5) -0.006(4) -0.013(7) -0.074(7)
C49 0.204(10) 0.039(3) 0.080(5) -0.002(3) 0.038(6) 0.000(4)
C50 0.077(4) 0.051(3) 0.058(4) 0.004(3) 0.010(3) 0.008(2)
C51 0.032(2) 0.053(2) 0.045(3) -0.011(2) -0.010(2) -0.0043(17)
C52 0.070(4) 0.082(4) 0.063(4) -0.023(3) -0.022(3) 0.017(3)
C53 0.103(5) 0.138(6) 0.048(4) -0.044(4) -0.021(4) 0.026(5)
C54 0.093(5) 0.139(6) 0.044(4) 0.002(4) -0.023(4) 0.004(4)
C55 0.082(4) 0.091(4) 0.063(4) 0.002(3) -0.030(4) 0.008(3)
C56 0.055(3) 0.065(3) 0.051(3) -0.010(2) -0.019(3) 0.003(2)
C1' 0.029(2) 0.0260(16) 0.034(2) 0.0002(16) -0.0037(17) -0.0071(13)
C2' 0.033(2) 0.0298(17) 0.029(2) -0.0038(16) -0.0074(17) -0.0001(14)
C3' 0.034(2) 0.0351(19) 0.039(2) -0.0059(18) -0.0061(19) -0.0028(15)
C4' 0.053(3) 0.0298(18) 0.034(2) 0.0007(17) -0.009(2) -0.0155(16)
C5' 0.042(2) 0.0327(19) 0.055(3) -0.0021(19) -0.010(2) 0.0025(17)
C6' 0.034(2) 0.0277(17) 0.031(2) -0.0045(16) -0.0018(17) -0.0082(14)
C7' 0.031(2) 0.0326(18) 0.040(2) -0.0024(17) 0.0001(18) -0.0070(15)
C8' 0.030(2) 0.056(2) 0.053(3) -0.005(2) 0.005(2) -0.0116(18)
C9' 0.045(3) 0.062(3) 0.044(3) -0.003(2) 0.016(2) -0.011(2)
C10' 0.051(3) 0.051(2) 0.033(2) -0.003(2) 0.000(2) -0.0131(19)
C11' 0.041(2) 0.0366(19) 0.030(2) -0.0028(17) -0.0038(19) -0.0070(16)
C12' 0.028(2) 0.042(2) 0.042(3) -0.0085(19) -0.0055(19) -0.0041(15)
C13' 0.038(3) 0.054(3) 0.080(4) -0.019(3) -0.012(3) -0.0106(19)
C14' 0.033(2) 0.056(3) 0.063(3) 0.000(2) -0.014(2) -0.0029(19)
C15' 0.040(2) 0.041(2) 0.031(2) -0.0042(18) -0.0062(19) -0.0087(16)
C16' 0.065(3) 0.056(3) 0.046(3) 0.004(2) -0.026(3) -0.010(2)
C17' 0.048(3) 0.050(2) 0.041(3) -0.001(2) -0.014(2) -0.0159(19)
C18' 0.0234(19) 0.0329(18) 0.044(3) -0.0037(18) -0.0022(18) -0.0013(14)
C19' 0.029(2) 0.038(2) 0.047(3) -0.0079(19) 0.001(2) -0.0036(16)
C20' 0.037(3) 0.053(2) 0.056(3) -0.012(2) 0.006(2) -0.0031(19)
C21' 0.024(2) 0.065(3) 0.080(4) -0.015(3) 0.003(2) -0.0071(19)
C22' 0.028(2) 0.060(3) 0.069(4) -0.014(3) -0.011(2) -0.0049(19)
C23' 0.030(2) 0.040(2) 0.047(3) -0.0068(19) -0.009(2) 0.0003(16)
C24' 0.034(2) 0.056(2) 0.044(3) -0.010(2) 0.002(2) -0.0032(18)
C25' 0.053(3) 0.073(3) 0.066(4) -0.027(3) 0.009(3) -0.003(2)
C26' 0.056(3) 0.082(3) 0.046(3) -0.002(3) -0.003(3) -0.011(3)
C27' 0.032(2) 0.051(2) 0.048(3) 0.000(2) -0.015(2) -0.0051(17)
C28' 0.101(5) 0.059(3) 0.068(4) 0.011(3) -0.037(4) -0.006(3)
C29' 0.053(3) 0.074(3) 0.070(4) -0.019(3) -0.021(3) -0.009(2)
C30' 0.035(2) 0.0346(19) 0.054(3) -0.0055(19) -0.005(2) -0.0047(16)
C31' 0.036(2) 0.057(2) 0.035(2) -0.003(2) -0.010(2) -0.0015(18)
C32' 0.039(2) 0.0348(19) 0.060(3) 0.003(2) -0.011(2) -0.0117(16)
C33' 0.028(2) 0.0337(18) 0.042(3) -0.0063(18) -0.0093(18) -0.0074(14)
C34' 0.050(3) 0.040(2) 0.045(3) -0.006(2) -0.007(2) -0.0092(18)
C35' 0.066(3) 0.053(3) 0.053(3) -0.020(2) -0.001(3) -0.007(2)
C36' 0.061(3) 0.039(2) 0.075(4) -0.020(2) -0.018(3) -0.002(2)
C37' 0.066(3) 0.032(2) 0.068(4) -0.001(2) -0.025(3) -0.0153(19)
C38' 0.042(2) 0.044(2) 0.045(3) 0.000(2) -0.009(2) -0.0153(17)
C39' 0.038(2) 0.0299(18) 0.044(3) 0.0020(18) -0.008(2) 0.0014(16)
C40' 0.059(3) 0.047(2) 0.063(4) -0.003(2) 0.005(3) -0.013(2)
C41' 0.075(4) 0.067(3) 0.054(4) -0.001(3) 0.013(3) -0.005(3)
C42' 0.090(4) 0.064(3) 0.043(3) -0.015(3) -0.014(3) 0.015(3)
C43' 0.070(4) 0.045(2) 0.070(4) -0.017(3) -0.027(3) -0.003(2)
C44' 0.051(3) 0.041(2) 0.050(3) -0.010(2) 0.001(2) -0.0038(19)
C45' 0.038(2) 0.047(2) 0.038(3) 0.006(2) -0.007(2) -0.0083(17)
C46' 0.094(5) 0.078(4) 0.056(4) 0.020(3) -0.034(3) -0.030(3)
C47' 0.088(5) 0.094(4) 0.058(4) 0.017(3) -0.022(3) -0.039(3)
C48' 0.062(4) 0.106(5) 0.093(5) 0.013(4) -0.017(4) -0.026(4)
C49' 0.072(5) 0.110(5) 0.117(7) 0.012(5) -0.035(5) 0.012(4)
C50' 0.052(3) 0.083(4) 0.065(4) 0.009(3) -0.015(3) 0.014(3)
C51' 0.042(2) 0.036(2) 0.053(3) -0.005(2) -0.014(2) -0.0094(17)
C52' 0.041(3) 0.046(2) 0.063(3) -0.002(2) -0.003(2) -0.0087(19)
C53' 0.068(4) 0.064(3) 0.063(4) -0.020(3) 0.000(3) -0.014(3)
C54' 0.112(5) 0.068(3) 0.051(4) 0.001(3) -0.015(4) -0.006(3)
C55' 0.114(5) 0.051(3) 0.061(4) 0.006(3) -0.008(4) 0.009(3)
C56' 0.078(4) 0.038(2) 0.059(3) -0.003(2) -0.008(3) 0.001(2)

loop_
_atom_type_symbol
_atom_type_description
_atom_type_scat_dispersion_real
_atom_type_scat_dispersion_imag
_atom_type_scat_source
C C 0.0033 0.0016 'International Tables Vol C Tables 4.2.6.8 and 6.1.1.4'
H H 0.0000 0.0000 'International Tables Vol C Tables 4.2.6.8 and 6.1.1.4'
N N 0.0061 0.0033 'International Tables Vol C Tables 4.2.6.8 and 6.1.1.4'
Hf Hf -0.5830 6.1852 'International Tables Vol C Tables 4.2.6.8 and 6.1.1.4'

loop_
_geom_angle_atom_site_label_1
_geom_angle_atom_site_label_2
_geom_angle_atom_site_label_3
_geom_angle
N1 Hf C30 100.37(14)
N1 Hf C31 110.95(15)
C30 Hf C31 98.34(15)
N1 Hf C32 133.75(14)
C30 Hf C32 90.84(15)
C31 Hf C32 111.52(17)
N1 Hf N2 70.81(11)
C30 Hf N2 165.38(14)
C31 Hf N2 95.77(13)
C32 Hf N2 87.52(12)
N1' Hf' C31' 110.98(15)
N1' Hf' C30' 101.09(14)
C31' Hf' C30' 99.52(15)
N1' Hf' C32' 134.56(14)
C31' Hf' C32' 110.33(17)
C30' Hf' C32' 89.98(15)
N1' Hf' N2' 71.18(11)
C31' Hf' N2' 95.22(13)
C30' Hf' N2' 165.08(14)
C32' Hf' N2' 87.06(12)
C6 N1 C1 115.7(3)
C6 N1 Hf 122.8(2)
C1 N1 Hf 121.5(2)
C2 N2 C18 121.4(3)
C2 N2 Hf 114.3(2)
C18 N2 Hf 124.2(2)
C6' N1' C1' 116.7(3)
C6' N1' Hf' 122.1(2)
C1' N1' Hf' 121.1(2)
C2' N2' C18' 120.3(3)
C2' N2' Hf' 114.6(2)
C18' N2' Hf' 125.1(2)
N1 C1 C2 107.2(3)
N1 C1 C4 114.4(3)
C2 C1 C4 110.3(3)
N1 C1 C3 106.4(3)
C2 C1 C3 108.8(3)
C4 C1 C3 109.4(3)
N2 C2 C5 122.7(4)
N2 C2 C1 118.5(3)
C5 C2 C1 118.8(3)
C33 C3 C1 123.4(3)
C7 C6 C11 119.4(4)
C7 C6 N1 122.5(4)
C11 C6 N1 118.1(3)
C8 C7 C6 118.6(4)
C8 C7 C12 116.3(4)
C6 C7 C12 125.1(4)
C9 C8 C7 121.6(4)
C8 C9 C10 119.5(4)
C9 C10 C11 121.7(4)
C10 C11 C6 119.1(4)
C10 C11 C15 119.0(4)
C6 C11 C15 121.8(4)
C13 C12 C7 112.7(3)
C13 C12 C14 107.5(3)
C7 C12 C14 112.0(3)
C11 C15 C16 113.3(4)
C11 C15 C17 110.6(3)
C16 C15 C17 109.4(4)
C19 C18 C23 121.5(4)
C19 C18 N2 120.4(4)
C23 C18 N2 118.0(4)
C18 C19 C20 118.2(5)
C18 C19 C24 123.4(4)
C20 C19 C24 118.4(5)
C21 C20 C19 120.7(6)
C22 C21 C20 120.5(5)
C21 C22 C23 122.0(5)
C22 C23 C18 117.0(5)
C22 C23 C27 120.3(5)
C18 C23 C27 122.6(4)
C19 C24 C26 112.1(5)
C19 C24 C25 110.9(4)
C26 C24 C25 109.2(5)
C23 C27 C28 110.8(4)
C23 C27 C29 114.2(4)
C28 C27 C29 108.9(4)
C39 C30 Hf 131.2(3)
C45 C31 Hf 124.2(3)
C51 C32 Hf 107.1(3)
C34 C33 C38 117.5(4)
C34 C33 C3 120.8(4)
C38 C33 C3 121.3(4)
C33 C34 C35 122.4(5)
C36 C35 C34 119.3(5)
C37 C36 C35 119.3(4)
C36 C37 C38 121.0(5)
C33 C38 C37 120.4(5)
C44 C39 C40 116.9(4)
C44 C39 C30 121.9(4)
C40 C39 C30 121.1(4)
C41 C40 C39 120.6(5)
C42 C41 C40 121.2(5)
C41 C42 C43 119.3(5)
C42 C43 C44 120.3(5)
C43 C44 C39 121.6(5)
C50 C45 C46 116.6(5)
C50 C45 C31 120.9(4)
C46 C45 C31 122.6(4)
C47 C46 C45 121.3(5)
C48 C47 C46 119.8(7)
C49 C48 C47 119.3(7)
C48 C49 C50 122.3(7)
C49 C50 C45 120.8(6)
C52 C51 C56 116.1(5)
C52 C51 C32 121.7(4)
C56 C51 C32 122.1(4)
C51 C52 C53 122.1(5)
C54 C53 C52 120.3(6)
C55 C54 C53 119.6(6)
C54 C55 C56 120.7(5)
C55 C56 C51 121.1(5)
N1' C1' C2' 107.7(3)
N1' C1' C4' 113.0(3)
C2' C1' C4' 110.7(3)
N1' C1' C3' 107.1(3)
C2' C1' C3' 108.7(3)
C4' C1' C3' 109.4(3)
N2' C2' C5' 124.1(4)
N2' C2' C1' 117.9(3)
C5' C2' C1' 118.0(3)
C33' C3' C1' 122.1(3)
C11' C6' C7' 119.3(4)
C11' C6' N1' 118.9(3)
C7' C6' N1' 121.9(4)
C8' C7' C6' 118.2(4)
C8' C7' C12' 117.2(4)
C6' C7' C12' 124.5(4)
C9' C8' C7' 122.8(4)
C8' C9' C10' 118.5(4)
C11' C10' C9' 121.6(4)
C10' C11' C6' 119.6(4)
C10' C11' C15' 118.7(4)
C6' C11' C15' 121.6(4)
C7' C12' C13' 111.1(4)
C7' C12' C14' 111.7(3)
C13' C12' C14' 108.3(3)
C11' C15' C16' 113.8(4)
C11' C15' C17' 109.2(3)
C16' C15' C17' 111.5(4)
C19' C18' C23' 121.4(4)
C19' C18' N2' 120.9(4)
C23' C18' N2' 117.6(4)
C18' C19' C20' 118.2(4)
C18' C19' C24' 124.2(4)
C20' C19' C24' 117.6(4)
C21' C20' C19' 121.3(5)
C20' C21' C22' 119.9(5)
C21' C22' C23' 121.8(5)
C22' C23' C18' 117.2(4)
C22' C23' C27' 119.8(4)
C18' C23' C27' 122.9(4)
C19' C24' C26' 112.9(4)
C19' C24' C25' 111.3(4)
C26' C24' C25' 109.4(4)
C23' C27' C29' 115.2(4)
C23' C27' C28' 111.2(4)
C29' C27' C28' 108.4(4)
C39' C30' Hf' 133.4(3)
C45' C31' Hf' 125.6(3)
C51' C32' Hf' 107.3(3)
C34' C33' C38' 117.6(4)
C34' C33' C3' 120.3(4)
C38' C33' C3' 122.1(4)
C35' C34' C33' 121.2(4)
C36' C35' C34' 120.1(5)
C37' C36' C35' 120.1(4)
C36' C37' C38' 120.7(4)
C33' C38' C37' 120.3(4)
C40' C39' C44' 116.9(4)
C40' C39' C30' 121.8(4)
C44' C39' C30' 121.3(4)
C41' C40' C39' 121.1(5)
C42' C41' C40' 122.3(6)
C41' C42' C43' 117.5(5)
C42' C43' C44' 122.1(5)
C43' C44' C39' 120.2(5)
C50' C45' C46' 116.4(5)
C50' C45' C31' 119.2(5)
C46' C45' C31' 124.4(4)
C45' C46' C47' 120.4(5)
C48' C47' C46' 117.2(6)
C47' C48' C49' 123.5(7)
C48' C49' C50' 118.3(6)
C49' C50' C45' 124.2(6)
C52' C51' C56' 115.3(5)
C52' C51' C32' 122.1(4)
C56' C51' C32' 122.5(4)
C53' C52' C51' 123.5(4)
C54' C53' C52' 120.3(5)
C53' C54' C55' 118.5(6)
C54' C55' C56' 121.8(5)
C55' C56' C51' 120.6(5)

loop_
_geom_bond_atom_site_label_1
_geom_bond_atom_site_label_2
_geom_bond_distance
Hf N1 2.070(3)
Hf C30 2.237(3)
Hf C31 2.242(5)
Hf C32 2.288(4)
Hf N2 2.423(3)
Hf' N1' 2.073(3)
Hf' C31' 2.235(4)
Hf' C30' 2.241(3)
Hf' C32' 2.273(4)
Hf' N2' 2.431(3)
N1 C6 1.458(5)
N1 C1 1.503(4)
N2 C2 1.278(5)
N2 C18 1.455(5)
N1' C6' 1.451(5)
N1' C1' 1.508(4)
N2' C2' 1.281(5)
N2' C18' 1.452(5)
C1 C2 1.527(5)
C1 C4 1.528(5)
C1 C3 1.568(5)
C2 C5 1.513(4)
C3 C33 1.522(5)
C6 C7 1.410(5)
C6 C11 1.415(6)
C7 C8 1.404(6)
C7 C12 1.535(6)
C8 C9 1.369(7)
C9 C10 1.376(7)
C10 C11 1.386(6)
C11 C15 1.518(6)
C12 C13 1.513(6)
C12 C14 1.546(5)
C15 C16 1.540(6)
C15 C17 1.548(6)
C18 C19 1.406(6)
C18 C23 1.411(6)
C19 C20 1.410(7)
C19 C24 1.517(7)
C20 C21 1.370(8)
C21 C22 1.370(9)
C22 C23 1.407(7)
C23 C27 1.515(7)
C24 C26 1.540(7)
C24 C25 1.543(6)
C27 C28 1.537(6)
C27 C29 1.541(6)
C30 C39 1.494(6)
C31 C45 1.482(6)
C32 C51 1.483(6)
C33 C34 1.378(6)
C33 C38 1.381(6)
C34 C35 1.382(6)
C35 C36 1.379(7)
C36 C37 1.366(8)
C37 C38 1.394(6)
C39 C44 1.396(6)
C39 C40 1.397(6)
C40 C41 1.385(7)
C41 C42 1.363(8)
C42 C43 1.372(8)
C43 C44 1.379(6)
C45 C50 1.390(5)
C45 C46 1.395(6)
C46 C47 1.391(8)
C47 C48 1.378(10)
C48 C49 1.331(12)
C49 C50 1.375(10)
C51 C52 1.382(7)
C51 C56 1.414(6)
C52 C53 1.387(8)
C53 C54 1.367(8)
C54 C55 1.362(8)
C55 C56 1.385(8)
C1' C2' 1.538(5)
C1' C4' 1.544(5)
C1' C3' 1.566(5)
C2' C5' 1.504(4)
C3' C33' 1.522(5)
C6' C11' 1.415(6)
C6' C7' 1.421(5)
C7' C8' 1.392(6)
C7' C12' 1.518(6)
C8' C9' 1.376(7)
C9' C10' 1.391(6)
C10' C11' 1.381(6)
C11' C15' 1.522(6)
C12' C13' 1.528(6)
C12' C14' 1.536(5)
C15' C16' 1.525(6)
C15' C17' 1.542(6)
C18' C19' 1.394(6)
C18' C23' 1.426(6)
C19' C20' 1.405(6)
C19' C24' 1.520(6)
C20' C21' 1.367(7)
C21' C22' 1.386(7)
C22' C23' 1.393(6)
C23' C27' 1.510(6)
C24' C26' 1.536(7)
C24' C25' 1.541(6)
C27' C29' 1.524(6)
C27' C28' 1.542(6)
C30' C39' 1.489(6)
C31' C45' 1.468(6)
C32' C51' 1.478(6)
C33' C34' 1.383(6)
C33' C38' 1.392(6)
C34' C35' 1.381(6)
C35' C36' 1.372(7)
C36' C37' 1.341(7)
C37' C38' 1.396(6)
C39' C40' 1.383(6)
C39' C44' 1.408(6)
C40' C41' 1.380(8)
C41' C42' 1.359(8)
C42' C43' 1.370(8)
C43' C44' 1.384(7)
C45' C50' 1.391(6)
C45' C46' 1.391(7)
C46' C47' 1.467(8)
C47' C48' 1.353(8)
C48' C49' 1.355(10)
C49' C50' 1.366(8)
C51' C52' 1.394(6)
C51' C56' 1.400(5)
C52' C53' 1.359(7)
C53' C54' 1.358(7)
C54' C55' 1.369(8)
C55' C56' 1.380(8)

loop_
_geom_torsion_atom_site_label_1
_geom_torsion_atom_site_label_2
_geom_torsion_atom_site_label_3
_geom_torsion_atom_site_label_4
_geom_torsion
C30 Hf N1 C6 14.8(3)
C31 Hf N1 C6 118.0(3)
C32 Hf N1 C6 -86.5(3)
N2 Hf N1 C6 -153.1(3)
C30 Hf N1 C1 -166.4(3)
C31 Hf N1 C1 -63.2(3)
C32 Hf N1 C1 92.3(3)
N2 Hf N1 C1 25.7(2)
N1 Hf N2 C2 -16.2(3)
C30 Hf N2 C2 -70.8(6)
C31 Hf N2 C2 94.0(3)
C32 Hf N2 C2 -154.7(3)
N1 Hf N2 C18 168.2(3)
C30 Hf N2 C18 113.6(6)
C31 Hf N2 C18 -81.6(3)
C32 Hf N2 C18 29.8(3)
C31' Hf' N1' C6' 119.7(3)
C30' Hf' N1' C6' 14.9(3)
C32' Hf' N1' C6' -86.2(3)
N2' Hf' N1' C6' -151.9(3)
C31' Hf' N1' C1' -63.4(3)
C30' Hf' N1' C1' -168.2(3)
C32' Hf' N1' C1' 90.7(3)
N2' Hf' N1' C1' 25.0(2)
N1' Hf' N2' C2' -15.0(3)
C31' Hf' N2' C2' 95.4(3)
C30' Hf' N2' C2' -75.6(6)
C32' Hf' N2' C2' -154.4(3)
N1' Hf' N2' C18' 168.3(3)
C31' Hf' N2' C18' -81.3(3)
C30' Hf' N2' C18' 107.7(6)
C32' Hf' N2' C18' 28.9(3)
C6 N1 C1 C2 147.8(3)
Hf N1 C1 C2 -31.1(4)
C6 N1 C1 C4 25.1(5)
Hf N1 C1 C4 -153.8(3)
C6 N1 C1 C3 -95.9(4)
Hf N1 C1 C3 85.2(3)
C18 N2 C2 C5 1.9(6)
Hf N2 C2 C5 -173.8(3)
C18 N2 C2 C1 -179.4(4)
Hf N2 C2 C1 4.9(5)
N1 C1 C2 N2 13.8(5)
C4 C1 C2 N2 139.0(4)
C3 C1 C2 N2 -100.9(4)
N1 C1 C2 C5 -167.4(3)
C4 C1 C2 C5 -42.2(5)
C3 C1 C2 C5 77.9(4)
N1 C1 C3 C33 -178.1(4)
C2 C1 C3 C33 -62.8(5)
C4 C1 C3 C33 57.8(5)
C1 N1 C6 C7 91.8(4)
Hf N1 C6 C7 -89.3(4)
C1 N1 C6 C11 -87.9(4)
Hf N1 C6 C11 90.9(3)
C11 C6 C7 C8 3.4(5)
N1 C6 C7 C8 -176.3(3)
C11 C6 C7 C12 -173.9(3)
N1 C6 C7 C12 6.4(5)
C6 C7 C8 C9 -2.0(6)
C12 C7 C8 C9 175.5(4)
C7 C8 C9 C10 -0.2(7)
C8 C9 C10 C11 1.1(7)
C9 C10 C11 C6 0.3(6)
C9 C10 C11 C15 -177.4(4)
C7 C6 C11 C10 -2.6(5)
N1 C6 C11 C10 177.2(3)
C7 C6 C11 C15 175.1(3)
N1 C6 C11 C15 -5.2(5)
C8 C7 C12 C13 66.1(5)
C6 C7 C12 C13 -116.6(4)
C8 C7 C12 C14 -55.2(5)
C6 C7 C12 C14 122.1(4)
C10 C11 C15 C16 -39.3(5)
C6 C11 C15 C16 143.0(4)
C10 C11 C15 C17 83.9(5)
C6 C11 C15 C17 -93.8(4)
C2 N2 C18 C19 -86.5(5)
Hf N2 C18 C19 88.8(4)
C2 N2 C18 C23 97.1(5)
Hf N2 C18 C23 -87.6(4)
C23 C18 C19 C20 4.1(6)
N2 C18 C19 C20 -172.2(4)
C23 C18 C19 C24 -175.1(4)
N2 C18 C19 C24 8.7(6)
C18 C19 C20 C21 -2.5(7)
C24 C19 C20 C21 176.7(5)
C19 C20 C21 C22 -0.5(8)
C20 C21 C22 C23 2.1(8)
C21 C22 C23 C18 -0.5(7)
C21 C22 C23 C27 -178.6(4)
C19 C18 C23 C22 -2.6(6)
N2 C18 C23 C22 173.7(4)
C19 C18 C23 C27 175.5(4)
N2 C18 C23 C27 -8.2(5)
C18 C19 C24 C26 -123.8(5)
C20 C19 C24 C26 57.1(5)
C18 C19 C24 C25 113.9(5)
C20 C19 C24 C25 -65.2(6)
C22 C23 C27 C28 87.1(5)
C18 C23 C27 C28 -90.9(5)
C22 C23 C27 C29 -36.2(5)
C18 C23 C27 C29 145.8(4)
N1 Hf C30 C39 -76.6(4)
C31 Hf C30 C39 170.2(4)
C32 Hf C30 C39 58.3(4)
N2 Hf C30 C39 -25.1(8)
N1 Hf C31 C45 -59.9(4)
C30 Hf C31 C45 44.7(4)
C32 Hf C31 C45 138.9(3)
N2 Hf C31 C45 -131.5(3)
N1 Hf C32 C51 -162.7(2)
C30 Hf C32 C51 92.0(3)
C31 Hf C32 C51 -7.3(3)
N2 Hf C32 C51 -102.5(3)
C1 C3 C33 C34 107.2(5)
C1 C3 C33 C38 -80.0(5)
C38 C33 C34 C35 0.4(6)
C3 C33 C34 C35 173.4(4)
C33 C34 C35 C36 0.7(7)
C34 C35 C36 C37 -1.1(7)
C35 C36 C37 C38 0.3(7)
C34 C33 C38 C37 -1.2(6)
C3 C33 C38 C37 -174.2(4)
C36 C37 C38 C33 0.9(7)
Hf C30 C39 C44 -80.4(5)
Hf C30 C39 C40 98.6(5)
C44 C39 C40 C41 2.0(6)
C30 C39 C40 C41 -177.1(4)
C39 C40 C41 C42 -1.3(8)
C40 C41 C42 C43 0.1(9)
C41 C42 C43 C44 0.4(8)
C42 C43 C44 C39 0.4(7)
C40 C39 C44 C43 -1.5(6)
C30 C39 C44 C43 177.5(4)
Hf C31 C45 C50 -75.0(5)
Hf C31 C45 C46 106.0(5)
C50 C45 C46 C47 -0.9(8)
C31 C45 C46 C47 178.2(5)
C45 C46 C47 C48 -0.7(9)
C46 C47 C48 C49 1.5(12)
C47 C48 C49 C50 -0.6(14)
C48 C49 C50 C45 -1.1(12)
C46 C45 C50 C49 1.8(8)
C31 C45 C50 C49 -177.3(6)
Hf C32 C51 C52 101.2(5)
Hf C32 C51 C56 -75.6(5)
C56 C51 C52 C53 2.6(9)
C32 C51 C52 C53 -174.4(6)
C51 C52 C53 C54 -1.2(11)
C52 C53 C54 C55 -1.7(12)
C53 C54 C55 C56 3.0(11)
C54 C55 C56 C51 -1.5(10)
C52 C51 C56 C55 -1.2(8)
C32 C51 C56 C55 175.7(5)
C6' N1' C1' C2' 145.8(3)
Hf' N1' C1' C2' -31.2(4)
C6' N1' C1' C4' 23.2(4)
Hf' N1' C1' C4' -153.8(3)
C6' N1' C1' C3' -97.3(4)
Hf' N1' C1' C3' 85.6(3)
C18' N2' C2' C5' 0.9(6)
Hf' N2' C2' C5' -175.9(3)
C18' N2' C2' C1' 179.9(3)
Hf' N2' C2' C1' 3.1(4)
N1' C1' C2' N2' 15.3(5)
C4' C1' C2' N2' 139.2(4)
C3' C1' C2' N2' -100.5(4)
N1' C1' C2' C5' -165.7(3)
C4' C1' C2' C5' -41.7(5)
C3' C1' C2' C5' 78.6(4)
N1' C1' C3' C33' -174.5(4)
C2' C1' C3' C33' -58.3(5)
C4' C1' C3' C33' 62.7(5)
C1' N1' C6' C11' -88.3(4)
Hf' N1' C6' C11' 88.7(4)
C1' N1' C6' C7' 93.1(4)
Hf' N1' C6' C7' -89.9(4)
C11' C6' C7' C8' 3.1(5)
N1' C6' C7' C8' -178.2(3)
C11' C6' C7' C12' -176.4(3)
N1' C6' C7' C12' 2.2(5)
C6' C7' C8' C9' -2.0(6)
C12' C7' C8' C9' 177.6(4)
C7' C8' C9' C10' -0.4(7)
C8' C9' C10' C11' 1.5(7)
C9' C10' C11' C6' -0.3(6)
C9' C10' C11' C15' -177.1(4)
C7' C6' C11' C10' -2.1(5)
N1' C6' C11' C10' 179.3(3)
C7' C6' C11' C15' 174.7(3)
N1' C6' C11' C15' -4.0(5)
C8' C7' C12' C13' 64.8(4)
C6' C7' C12' C13' -115.6(4)
C8' C7' C12' C14' -56.2(5)
C6' C7' C12' C14' 123.4(4)
C10' C11' C15' C16' -42.7(5)
C6' C11' C15' C16' 140.6(4)
C10' C11' C15' C17' 82.6(5)
C6' C11' C15' C17' -94.1(4)
C2' N2' C18' C19' -86.3(5)
Hf' N2' C18' C19' 90.2(4)
C2' N2' C18' C23' 98.3(4)
Hf' N2' C18' C23' -85.2(4)
C23' C18' C19' C20' 4.5(5)
N2' C18' C19' C20' -170.7(3)
C23' C18' C19' C24' -174.9(3)
N2' C18' C19' C24' 9.9(5)
C18' C19' C20' C21' -1.6(6)
C24' C19' C20' C21' 177.8(4)
C19' C20' C21' C22' -2.0(7)
C20' C21' C22' C23' 2.9(7)
C21' C22' C23' C18' -0.1(6)
C21' C22' C23' C27' -176.7(4)
C19' C18' C23' C22' -3.7(5)
N2' C18' C23' C22' 171.7(3)
C19' C18' C23' C27' 172.9(3)
N2' C18' C23' C27' -11.8(5)
C18' C19' C24' C26' -123.6(4)
C20' C19' C24' C26' 57.0(5)
C18' C19' C24' C25' 112.9(4)
C20' C19' C24' C25' -66.5(5)
C22' C23' C27' C29' -35.2(5)
C18' C23' C27' C29' 148.4(4)
C22' C23' C27' C28' 88.6(5)
C18' C23' C27' C28' -87.8(5)
N1' Hf' C30' C39' -76.2(4)
C31' Hf' C30' C39' 170.1(4)
C32' Hf' C30' C39' 59.4(4)
N2' Hf' C30' C39' -19.0(8)
N1' Hf' C31' C45' -59.7(4)
C30' Hf' C31' C45' 46.2(4)
C32' Hf' C31' C45' 139.7(4)
N2' Hf' C31' C45' -131.5(4)
N1' Hf' C32' C51' -162.4(2)
C31' Hf' C32' C51' -8.2(3)
C30' Hf' C32' C51' 92.0(3)
N2' Hf' C32' C51' -102.7(3)
C1' C3' C33' C34' 109.7(5)
C1' C3' C33' C38' -72.0(5)
C38' C33' C34' C35' -0.3(6)
C3' C33' C34' C35' 178.1(4)
C33' C34' C35' C36' 1.7(7)
C34' C35' C36' C37' -2.8(8)
C35' C36' C37' C38' 2.6(8)
C34' C33' C38' C37' 0.1(6)
C3' C33' C38' C37' -178.3(4)
C36' C37' C38' C33' -1.3(7)
Hf' C30' C39' C40' 97.2(5)
Hf' C30' C39' C44' -81.8(5)
C44' C39' C40' C41' 0.6(7)
C30' C39' C40' C41' -178.3(4)
C39' C40' C41' C42' -0.7(8)
C40' C41' C42' C43' 0.6(8)
C41' C42' C43' C44' -0.4(7)
C42' C43' C44' C39' 0.4(7)
C40' C39' C44' C43' -0.5(6)
C30' C39' C44' C43' 178.5(4)
Hf' C31' C45' C50' -75.5(5)
Hf' C31' C45' C46' 105.3(5)
C50' C45' C46' C47' 0.3(8)
C31' C45' C46' C47' 179.5(5)
C45' C46' C47' C48' 0.1(9)
C46' C47' C48' C49' -1.2(11)
C47' C48' C49' C50' 1.8(12)
C48' C49' C50' C45' -1.3(11)
C46' C45' C50' C49' 0.3(9)
C31' C45' C50' C49' -179.0(6)
Hf' C32' C51' C52' 92.1(4)
Hf' C32' C51' C56' -83.4(5)
C56' C51' C52' C53' 0.2(7)
C32' C51' C52' C53' -175.5(5)
C51' C52' C53' C54' -0.3(9)
C52' C53' C54' C55' 0.1(9)
C53' C54' C55' C56' 0.2(10)
C54' C55' C56' C51' -0.2(10)
C52' C51' C56' C55' 0.0(8)
C32' C51' C56' C55' 175.8(5)
